data_7100407
loop_
_publ_author_name
'Deevi Basavaiah'
'Jamjanam Srivardhana Rao'
'Anumolu Jaganmohan Rao'
'Raju J. Reddy'

_publ_section_title
;
TiCl4 Catalyzed Tandem Construction of C-C and C-O
Bonds: a Simple and One-Pot Atom-Economical Stereoselective Synthesis of
Spiro-Oxindoles
;
_journal_name_full 'Chemical Communications'
_journal_paper_doi 10.1039/b500224a
_journal_year 2005
_chemical_formula_moiety 'C18 H20 Br N O4'
_chemical_formula_sum 'C18 H20 Br N O4'
_chemical_formula_weight 394.26
_chemical_melting_point 411.6(15)
_chemical_name_common
;
(1S,5S,7(3')S/1R,5R,7(3')R)-(1-Acetyl-5-methyl-6,8-
dioxabicyclo(3.2.1)octane)-7-spiro-3'-(5'-bromo-1'-ethylindolin-2'-one)
;
_space_group_IT_number 14
_symmetry_cell_setting monoclinic
_symmetry_space_group_name_Hall '-P 2yn'
_symmetry_space_group_name_H-M 'P 1 21/n 1'
_cell_angle_alpha 90.00
_cell_angle_beta 109.0860(10)
_cell_angle_gamma 90.00
_cell_formula_units_Z 4
_cell_length_a 12.5767(8)
_cell_length_b 9.3151(6)
_cell_length_c 15.5341(11)
_cell_measurement_temperature 298
_cell_volume 1719.8(2)
_diffrn_ambient_temperature 298
_exptl_crystal_density_diffrn 1.523
_cod_depositor_comments
;
The following automatic conversions were performed:

'_chemical_melting_point' value '137-140 degree centigrade' was
changed to '411.6(15)' - it was converted from degrees Celsius(C) to
Kelvins(K), the average value was taken and precision was estimated.

Automatic conversion script
Id: cif_fix_values 1646 2011-03-28 12:23:43Z adriana 
;
_cod_original_sg_symbol_H-M 'P 21/n'
_cod_database_code 7100407

loop_
_symmetry_equiv_pos_as_xyz
'x, y, z'
'-x+1/2, y+1/2, -z+1/2'
'-x, -y, -z'
'x-1/2, -y-1/2, z-1/2'

loop_
_atom_site_label
_atom_site_type_symbol
_atom_site_fract_x
_atom_site_fract_y
_atom_site_fract_z
_atom_site_U_iso_or_equiv
_atom_site_adp_type
_atom_site_occupancy
_atom_site_symmetry_multiplicity
_atom_site_calc_flag
_atom_site_refinement_flags
_atom_site_disorder_assembly
_atom_site_disorder_group
Br1 Br 1.20582(2) 0.56384(3) 0.085401(18) 0.06168(14) Uani 1 1 d . . .
O1 O 0.97504(18) 1.1336(2) 0.33390(13) 0.0665(5) Uani 1 1 d . . .
O2 O 1.04822(12) 0.81985(17) 0.36239(9) 0.0438(4) Uani 1 1 d . . .
O3 O 0.90484(12) 0.68503(16) 0.27137(10) 0.0407(3) Uani 1 1 d . . .
O4 O 0.81475(17) 0.95949(18) 0.10527(13) 0.0620(5) Uani 1 1 d . . .
N1 N 1.05819(17) 1.1054(2) 0.22414(14) 0.0484(5) Uani 1 1 d . . .
C1 C 1.09361(18) 0.9915(3) 0.18116(15) 0.0436(5) Uani 1 1 d . . .
C2 C 1.1496(2) 0.9960(3) 0.11821(17) 0.0552(6) Uani 1 1 d . . .
H2 H 1.1659 1.0832 0.0963 0.066 Uiso 1 1 calc R . .
C3 C 1.1809(2) 0.8679(3) 0.08850(16) 0.0558(6) Uani 1 1 d . . .
H3 H 1.2177 0.8684 0.0454 0.067 Uiso 1 1 calc R . .
C4 C 1.15759(19) 0.7386(3) 0.12300(15) 0.0467(5) Uani 1 1 d . . .
C5 C 1.09945(18) 0.7337(2) 0.18531(14) 0.0417(5) Uani 1 1 d . . .
H5 H 1.0832 0.6466 0.2074 0.050 Uiso 1 1 calc R . .
C6 C 1.06689(17) 0.8613(2) 0.21314(13) 0.0380(4) Uani 1 1 d . . .
C7 C 1.00260(18) 0.8909(2) 0.27739(14) 0.0406(5) Uani 1 1 d . . .
C8 C 1.0093(2) 1.0574(2) 0.28515(17) 0.0476(5) Uani 1 1 d . . .
C9 C 0.88051(17) 0.8307(2) 0.24236(14) 0.0397(5) Uani 1 1 d . . .
C10 C 0.7983(2) 0.8915(3) 0.28780(17) 0.0523(6) Uani 1 1 d . . .
H10A H 0.7833 0.9916 0.2710 0.063 Uiso 1 1 calc R . .
H10B H 0.7276 0.8398 0.2657 0.063 Uiso 1 1 calc R . .
C11 C 0.8455(2) 0.8792(3) 0.39151(17) 0.0577(6) Uani 1 1 d . . .
H11A H 0.8982 0.9569 0.4153 0.069 Uiso 1 1 calc R . .
H11B H 0.7845 0.8893 0.4164 0.069 Uiso 1 1 calc R . .
C12 C 0.9044(2) 0.7376(3) 0.42239(15) 0.0534(6) Uani 1 1 d . . .
H12A H 0.8490 0.6629 0.4178 0.064 Uiso 1 1 calc R . .
H12B H 0.9518 0.7447 0.4856 0.064 Uiso 1 1 calc R . .
C13 C 0.97537(19) 0.6990(2) 0.36380(14) 0.0435(5) Uani 1 1 d . . .
C14 C 1.0440(2) 0.5645(3) 0.39112(18) 0.0568(6) Uani 1 1 d . . .
H14A H 0.9947 0.4837 0.3851 0.085 Uiso 1 1 calc R . .
H14B H 1.0920 0.5725 0.4533 0.085 Uiso 1 1 calc R . .
H14C H 1.0891 0.5512 0.3524 0.085 Uiso 1 1 calc R . .
C15 C 0.82709(18) 0.8422(3) 0.13952(14) 0.0449(5) Uani 1 1 d . . .
C16 C 0.7885(3) 0.7100(3) 0.08610(18) 0.0796(10) Uani 1 1 d . . .
H16A H 0.7255 0.6708 0.1002 0.119 Uiso 1 1 calc R . .
H16B H 0.8486 0.6411 0.1011 0.119 Uiso 1 1 calc R . .
H16C H 0.7663 0.7320 0.0223 0.119 Uiso 1 1 calc R . .
C17 C 1.0732(2) 1.2561(3) 0.20940(19) 0.0583(6) Uani 1 1 d . . .
H17A H 1.1442 1.2697 0.1985 0.070 Uiso 1 1 calc R . .
H17B H 1.0763 1.3095 0.2638 0.070 Uiso 1 1 calc R . .
C18 C 0.9804(3) 1.3135(4) 0.1307(2) 0.0878(11) Uani 1 1 d . . .
H18A H 0.9850 1.2727 0.0753 0.132 Uiso 1 1 calc R . .
H18B H 0.9868 1.4161 0.1286 0.132 Uiso 1 1 calc R . .
H18C H 0.9094 1.2889 0.1374 0.132 Uiso 1 1 calc R . .

loop_
_atom_site_aniso_label
_atom_site_aniso_U_11
_atom_site_aniso_U_22
_atom_site_aniso_U_33
_atom_site_aniso_U_23
_atom_site_aniso_U_13
_atom_site_aniso_U_12
Br1 0.0653(2) 0.0740(2) 0.05311(19) -0.00308(12) 0.02933(14) 0.01610(12)
O1 0.0941(14) 0.0456(10) 0.0702(12) -0.0109(9) 0.0408(11) -0.0006(9)
O2 0.0489(9) 0.0447(9) 0.0384(8) 0.0040(6) 0.0151(7) -0.0046(7)
O3 0.0458(8) 0.0354(8) 0.0439(8) 0.0051(6) 0.0187(7) -0.0009(6)
O4 0.0716(12) 0.0512(11) 0.0566(11) 0.0162(8) 0.0118(9) 0.0035(9)
N1 0.0578(12) 0.0374(10) 0.0505(11) 0.0033(8) 0.0183(9) -0.0070(8)
C1 0.0449(12) 0.0439(12) 0.0425(12) 0.0031(10) 0.0149(9) -0.0065(10)
C2 0.0583(14) 0.0578(15) 0.0536(14) 0.0099(12) 0.0239(12) -0.0132(12)
C3 0.0531(14) 0.0699(18) 0.0533(14) 0.0080(12) 0.0295(12) -0.0039(12)
C4 0.0434(12) 0.0575(14) 0.0424(12) -0.0004(10) 0.0183(9) 0.0015(10)
C5 0.0425(11) 0.0440(12) 0.0414(11) 0.0021(9) 0.0175(9) -0.0026(9)
C6 0.0393(11) 0.0399(12) 0.0371(11) 0.0020(9) 0.0156(9) -0.0045(9)
C7 0.0468(12) 0.0374(11) 0.0404(11) 0.0014(9) 0.0180(9) 0.0000(9)
C8 0.0574(14) 0.0397(12) 0.0466(12) -0.0023(10) 0.0183(11) -0.0041(10)
C9 0.0446(11) 0.0390(11) 0.0397(11) 0.0038(9) 0.0197(9) 0.0014(9)
C10 0.0522(14) 0.0542(14) 0.0593(14) 0.0061(11) 0.0304(12) 0.0110(11)
C11 0.0666(16) 0.0644(16) 0.0565(15) 0.0018(12) 0.0397(13) 0.0078(13)
C12 0.0651(15) 0.0580(15) 0.0471(13) 0.0081(11) 0.0323(12) 0.0019(12)
C13 0.0514(12) 0.0425(12) 0.0399(11) 0.0061(9) 0.0196(10) -0.0006(10)
C14 0.0695(17) 0.0514(15) 0.0495(14) 0.0144(11) 0.0193(12) 0.0086(12)
C15 0.0412(11) 0.0496(13) 0.0446(12) 0.0064(10) 0.0150(10) 0.0032(10)
C16 0.113(3) 0.0569(17) 0.0497(15) -0.0015(13) -0.0002(16) -0.0100(17)
C17 0.0650(16) 0.0399(13) 0.0636(16) 0.0018(11) 0.0121(13) -0.0139(11)
C18 0.076(2) 0.0623(19) 0.104(3) 0.0292(18) 0.0001(19) -0.0062(16)

loop_
_geom_bond_atom_site_label_1
_geom_bond_atom_site_label_2
_geom_bond_distance
_geom_bond_site_symmetry_2
_geom_bond_publ_flag
Br1 C4 1.895(2) . ?
O1 C8 1.215(3) . ?
O2 C7 1.419(2) . ?
O2 C13 1.456(3) . ?
O3 C13 1.426(3) . ?
O3 C9 1.431(3) . ?
O4 C15 1.203(3) . ?
N1 C8 1.363(3) . ?
N1 C1 1.401(3) . ?
N1 C17 1.445(3) . ?
C1 C2 1.380(3) . ?
C1 C6 1.393(3) . ?
C2 C3 1.382(4) . ?
C2 H2 0.9300 . ?
C3 C4 1.388(4) . ?
C3 H3 0.9300 . ?
C4 C5 1.392(3) . ?
C5 C6 1.372(3) . ?
C5 H5 0.9300 . ?
C6 C7 1.501(3) . ?
C7 C8 1.556(3) . ?
C7 C9 1.556(3) . ?
C9 C15 1.521(3) . ?
C9 C10 1.538(3) . ?
C10 C11 1.528(3) . ?
C10 H10A 0.9700 . ?
C10 H10B 0.9700 . ?
C11 C12 1.512(4) . ?
C11 H11A 0.9700 . ?
C11 H11B 0.9700 . ?
C12 C13 1.512(3) . ?
C12 H12A 0.9700 . ?
C12 H12B 0.9700 . ?
C13 C14 1.502(3) . ?
C14 H14A 0.9600 . ?
C14 H14B 0.9600 . ?
C14 H14C 0.9600 . ?
C15 C16 1.476(4) . ?
C16 H16A 0.9600 . ?
C16 H16B 0.9600 . ?
C16 H16C 0.9600 . ?
C17 C18 1.486(4) . ?
C17 H17A 0.9700 . ?
C17 H17B 0.9700 . ?
C18 H18A 0.9600 . ?
C18 H18B 0.9600 . ?
C18 H18C 0.9600 . ?
